data_4325045
loop_
_publ_author_name
'Dong Woo Lee'
'Seung-Jin Oh'
'P. Shiv Halasyamani'
'Kang Min Ok'

_publ_section_title
;
 New Quaternary Tellurite and Selenite: Synthesis, Structure, and
 Characterization of Centrosymmetric InVTe2O8 and Noncentrosymmetric
 InVSe2O8
;
_journal_name_full 'Inorganic Chemistry'
_journal_page_first 4473
_journal_page_last 4480
_journal_paper_doi 10.1021/ic200135k
_journal_volume 50
_journal_year 2011
_chemical_absolute_configuration unk
_chemical_formula_sum 'In O8 Se2 V'
_chemical_formula_weight 451.68
_chemical_name_systematic
;
 ?
;
_space_group_IT_number 6
_symmetry_cell_setting monoclinic
_symmetry_space_group_name_Hall 'P -2y'
_symmetry_space_group_name_H-M 'P 1 m 1'
_atom_sites_solution_primary direct
_atom_sites_solution_secondary difmap
_cell_angle_alpha 90
_cell_angle_beta 97.77(3)
_cell_angle_gamma 90
_cell_formula_units_Z 2
_cell_length_a 4.6348(9)
_cell_length_b 6.9111(14)
_cell_length_c 10.507(2)
_cell_measurement_temperature 200.0(2)
_cell_volume 333.47(12)
_computing_structure_refinement 'SHELXL-97 (Sheldrick, 1997)'
_diffrn_ambient_temperature 200.0(2)
_diffrn_measured_fraction_theta_full 0.997
_diffrn_measured_fraction_theta_max 0.997
_diffrn_measurement_device_type 'Bruker SMART APEX'
_diffrn_measurement_method CCD
_diffrn_radiation_monochromator graphite
_diffrn_radiation_type MoK\a
_diffrn_radiation_wavelength 0.71073
_diffrn_reflns_av_R_equivalents 0.0492
_diffrn_reflns_av_unetI/netI 0.0758
_diffrn_reflns_limit_h_max 4
_diffrn_reflns_limit_h_min -5
_diffrn_reflns_limit_k_max 7
_diffrn_reflns_limit_k_min -8
_diffrn_reflns_limit_l_max 12
_diffrn_reflns_limit_l_min -8
_diffrn_reflns_number 1934
_diffrn_reflns_theta_full 25.01
_diffrn_reflns_theta_max 25.01
_diffrn_reflns_theta_min 1.96
_exptl_absorpt_coefficient_mu 15.779
_exptl_absorpt_correction_T_max 0.53
_exptl_absorpt_correction_T_min 0.33
_exptl_absorpt_correction_type empirical
_exptl_absorpt_process_details
; 
 SADABS(Blessing, 1995) 
;
_exptl_crystal_colour 'light green'
_exptl_crystal_density_diffrn 4.498
_exptl_crystal_description Plate
_exptl_crystal_F_000 408
_exptl_crystal_size_max 0.20
_exptl_crystal_size_mid 0.06
_exptl_crystal_size_min 0.04
_refine_diff_density_max 1.121
_refine_diff_density_min -1.039
_refine_diff_density_rms 0.273
_refine_ls_abs_structure_details 'Flack H D (1983), Acta Cryst. A39, 876-881'
_refine_ls_abs_structure_Flack 0.32(4)
_refine_ls_extinction_expression Fc^*^=kFc[1+0.001xFc^2^\l^3^/sin(2\q)]^-1/4^
_refine_ls_extinction_method SHELXL
_refine_ls_goodness_of_fit_ref 0.952
_refine_ls_matrix_type full
_refine_ls_number_parameters 83
_refine_ls_number_reflns 925
_refine_ls_number_restraints 2
_refine_ls_restrained_S_all 0.951
_refine_ls_R_factor_all 0.0419
_refine_ls_R_factor_gt 0.0343
_refine_ls_shift/su_max 0
_refine_ls_shift/su_mean 0
_refine_ls_structure_factor_coef Fsqd
_refine_ls_weighting_details 'calc w=1/[\s^2^(Fo^2^)+(0.0112P)^2^+0.0000P] where P=(Fo^2^+2Fc^2^)/3'
_refine_ls_weighting_scheme calc
_refine_ls_wR_factor_gt 0.0589
_refine_ls_wR_factor_ref 0.0632
_reflns_number_gt 823
_reflns_number_total 925
_reflns_threshold_expression >2\(I)
_cod_data_source_file ic200135k_si_002_2.cif
_cod_data_source_block InVSe2O8
_cod_original_cell_volume 333.48(11)
_cod_original_sg_symbol_H-M 'P m'
_cod_database_code 4325045

loop_
_symmetry_equiv_pos_as_xyz
'x, y, z'
'x, -y, z'

loop_
_atom_site_label
_atom_site_type_symbol
_atom_site_fract_x
_atom_site_fract_y
_atom_site_fract_z
_atom_site_U_iso_or_equiv
_atom_site_adp_type
_atom_site_occupancy
_atom_site_symmetry_multiplicity
_atom_site_calc_flag
_atom_site_refinement_flags
In1 In 0.2161(3) 0.24995(17) -0.05196(16) 0.0078(3) Uani 1 1 d .
Se1 Se -0.3452(4) 0.5 -0.2401(2) 0.0082(5) Uani 1 2 d S
Se2 Se 0.7674(4) 0 0.1416(2) 0.0089(5) Uani 1 2 d S
Se3 Se 0.4781(4) 0 -0.3032(2) 0.0099(5) Uani 1 2 d S
Se4 Se 0.3188(4) 0.5 0.2308(2) 0.0118(5) Uani 1 2 d S
V1 V 0.1231(5) 0.2493(4) -0.5407(3) 0.0202(8) Uani 1 1 d .
O1 O -0.179(2) 0.3016(16) -0.1703(11) 0.013(3) Uiso 1 1 d .
O2 O 1.004(3) 0 0.0256(15) 0.007(4) Uiso 1 2 d S
O3 O 0.5687(19) 0.1959(16) 0.0933(11) 0.010(2) Uiso 1 1 d .
O4 O 0.158(3) 0.5 0.0714(15) 0.010(3) Uiso 1 2 d S
O5 O 0.360(3) 0.5 -0.1543(17) 0.019(4) Uiso 1 2 d S
O6 O 0.346(3) 0 -0.1572(15) 0.009(3) Uiso 1 2 d S
O7 O 0.285(2) 0.1937(17) -0.3649(12) 0.014(3) Uiso 1 1 d .
O8 O 0.251(3) 0.5 -0.5100(15) 0.012(4) Uiso 1 2 d S
O9 O -0.217(2) 0.2455(18) -0.5354(14) 0.031(3) Uiso 1 1 d .
O10 O 0.135(2) 0.3068(17) -0.7213(12) 0.014(3) Uiso 1 1 d .
O11 O 0.229(3) 0 -0.5759(16) 0.012(4) Uiso 1 2 d S

loop_
_atom_site_aniso_label
_atom_site_aniso_U_11
_atom_site_aniso_U_22
_atom_site_aniso_U_33
_atom_site_aniso_U_23
_atom_site_aniso_U_13
_atom_site_aniso_U_12
In1 0.0086(4) 0.0045(5) 0.0097(6) -0.0003(4) -0.0005(4) 0.0000(3)
Se1 0.0077(11) 0.0086(13) 0.0083(14) 0 0.0016(10) 0
Se2 0.0072(12) 0.0105(13) 0.0088(15) 0 0.0003(10) 0
Se3 0.0151(10) 0.0073(12) 0.0078(13) 0 0.0028(9) 0
Se4 0.0131(11) 0.0111(12) 0.0109(13) 0 0.0004(10) 0
V1 0.0123(15) 0.0364(19) 0.0120(19) 0.0110(13) 0.0024(15) 0.0017(14)

loop_
_atom_type_symbol
_atom_type_description
_atom_type_scat_dispersion_real
_atom_type_scat_dispersion_imag
_atom_type_scat_source
O O 0.0106 0.006 'International Tables Vol C Tables 4.2.6.8 and 6.1.1.4'
V V 0.3005 0.5294 'International Tables Vol C Tables 4.2.6.8 and 6.1.1.4'
Se Se -0.0929 2.2259 'International Tables Vol C Tables 4.2.6.8 and 6.1.1.4'
In In -0.7276 1.31 'International Tables Vol C Tables 4.2.6.8 and 6.1.1.4'

loop_
_geom_angle_atom_site_label_1
_geom_angle_atom_site_label_2
_geom_angle_atom_site_label_3
_geom_angle
_geom_angle_site_symmetry_1
_geom_angle_site_symmetry_3
O1 In1 O3 170.1(5) . .
O1 In1 O6 96.4(5) . .
O3 In1 O6 89.3(5) . .
O1 In1 O5 82.8(5) . .
O3 In1 O5 103.7(5) . .
O6 In1 O5 104.7(5) . .
O1 In1 O2 87.5(5) . 1_455
O3 In1 O2 86.2(5) . 1_455
O6 In1 O2 74.5(4) . 1_455
O5 In1 O2 170.1(6) . 1_455
O1 In1 O4 92.8(5) . .
O3 In1 O4 81.8(5) . .
O6 In1 O4 170.6(5) . .
O5 In1 O4 74.8(4) . .
O2 In1 O4 107.6(5) 1_455 .
O1 Se1 O1 108.4(8) 2_565 .
O1 Se1 O5 96.9(5) 2_565 1_455
O1 Se1 O5 96.9(5) . 1_455
O3 Se2 O3 107.7(7) 2 .
O3 Se2 O2 99.2(5) 2 .
O3 Se2 O2 99.2(5) . .
O7 Se3 O7 104.8(8) 2 .
O7 Se3 O6 96.2(5) 2 .
O7 Se3 O6 96.2(5) . .
O10 Se4 O10 103.9(8) 2_566 1_556
O10 Se4 O4 96.8(5) 2_566 .
O10 Se4 O4 96.8(5) 1_556 .
O9 V1 O11 106.5(6) . .
O9 V1 O8 107.9(6) . .
O11 V1 O8 145.6(7) . .
O9 V1 O7 102.9(6) . .
O11 V1 O7 85.8(6) . .
O8 V1 O7 86.9(6) . .
O9 V1 O10 101.4(6) . .
O11 V1 O10 87.2(6) . .
O8 V1 O10 85.9(6) . .
O7 V1 O10 155.7(5) . .
Se1 O1 In1 134.8(6) . .
Se2 O2 In1 127.8(3) . 2_655
Se2 O2 In1 127.8(3) . 1_655
In1 O2 In1 103.6(6) 2_655 1_655
Se2 O3 In1 134.5(6) . .
Se4 O4 In1 119.8(4) . .
Se4 O4 In1 119.8(4) . 2_565
In1 O4 In1 103.6(6) . 2_565
Se1 O5 In1 124.7(4) 1_655 .
Se1 O5 In1 124.7(4) 1_655 2_565
In1 O5 In1 104.4(6) . 2_565
Se3 O6 In1 127.3(3) . 2
Se3 O6 In1 127.3(3) . .
In1 O6 In1 104.9(6) 2 .
Se3 O7 V1 129.8(7) . .
V1 O8 V1 139.6(9) . 2_565
Se4 O10 V1 122.1(7) 1_554 .
V1 O11 V1 138.5(9) 2 .

loop_
_geom_bond_atom_site_label_1
_geom_bond_atom_site_label_2
_geom_bond_distance
_geom_bond_site_symmetry_2
In1 O1 2.100(10) .
In1 O3 2.113(10) .
In1 O6 2.179(9) .
In1 O5 2.187(10) .
In1 O2 2.198(9) 1_455
In1 O4 2.199(9) .
Se1 O1 1.691(11) 2_565
Se1 O1 1.691(11) .
Se1 O5 1.735(15) 1_455
Se2 O3 1.677(10) 2
Se2 O3 1.677(10) .
Se2 O2 1.746(15) .
Se3 O7 1.690(12) 2
Se3 O7 1.690(12) .
Se3 O6 1.728(15) .
Se4 O10 1.696(11) 2_566
Se4 O10 1.696(11) 1_556
Se4 O4 1.738(15) .
V1 O9 1.587(11) .
V1 O11 1.842(6) .
V1 O8 1.846(6) .
V1 O7 1.936(13) .
V1 O10 1.947(13) .
O2 In1 2.198(9) 2_655
O2 In1 2.198(9) 1_655
O4 In1 2.199(9) 2_565
O5 Se1 1.735(15) 1_655
O5 In1 2.187(10) 2_565
O6 In1 2.179(9) 2
O8 V1 1.846(6) 2_565
O10 Se4 1.696(11) 1_554
O11 V1 1.842(6) 2
